data_7212288
loop_
_publ_author_name
'Krishnaswamy, Shobhana'
'Gonnade, Rajesh G.'
'Shashidhar, Mysore S.'
'Bhadbhade, Mohan M.'

_publ_section_title
;
 Helical self-assembly of molecules in pseudopolymorphs of racemic
 2,6-di-O-(4-halobenzoyl)-myo-inositol 1,3,5-orthoformates: clues for the
 construction of molecular assemblies for intermolecular acyl transfer
 reaction
;
_journal_issue 12
_journal_name_full CrystEngComm
_journal_page_first 4184
_journal_paper_doi 10.1039/b924482d
_journal_volume 12
_journal_year 2010
_chemical_formula_moiety 'C21 H16 Br2 O8 , C3 H6 O'
_chemical_formula_sum 'C24 H22 Br2 O9'
_chemical_formula_weight 614.24
_chemical_name_common
;2,6-di-O-p-bromobenzoyl-myo-inositol 1,3,5-orthoformate
acetone solvate
;
_chemical_name_systematic
;
2,6-di-O-p-bromobenzoyl-myo-inositol 1,3,5-orthoformate
acetone solvate
;
_space_group_IT_number 14
_symmetry_cell_setting monoclinic
_symmetry_space_group_name_Hall '-P 2yn'
_symmetry_space_group_name_H-M 'P 1 21/n 1'
_atom_sites_solution_hydrogens geom
_atom_sites_solution_primary direct
_atom_sites_solution_secondary difmap
_audit_creation_method SHELXL-97
_cell_angle_alpha 90.00
_cell_angle_beta 103.599(2)
_cell_angle_gamma 90.00
_cell_formula_units_Z 4
_cell_length_a 12.8133(15)
_cell_length_b 10.2045(12)
_cell_length_c 18.814(2)
_cell_measurement_reflns_used 4283
_cell_measurement_temperature 133(2)
_cell_measurement_theta_max 27.87
_cell_measurement_theta_min 2.18
_cell_volume 2391.0(5)
_computing_cell_refinement 'BRUKER SAINT'
_computing_data_collection 'BRUKER SMART'
_computing_data_reduction 'BRUKER SAINT'
_computing_molecular_graphics 'SHELXTL, Ortep32, mercury 2.1'
_computing_publication_material 'SHELXTL, Platon'
_computing_structure_refinement 'SHELXL-97 (Sheldrick, 1997)'
_computing_structure_solution 'SHELXS-97 (Sheldrick, 1990)'
_diffrn_ambient_temperature 133(2)
_diffrn_measured_fraction_theta_full 1.000
_diffrn_measured_fraction_theta_max 1.000
_diffrn_measurement_device 'Bruker Smart APEX'
_diffrn_measurement_device_type 'CCD Area Detector'
_diffrn_measurement_method 'Phi and Omega Scan'
_diffrn_radiation_monochromator graphite
_diffrn_radiation_source 'fine-focus sealed tube'
_diffrn_radiation_type MoK\a
_diffrn_radiation_wavelength 0.71073
_diffrn_reflns_av_R_equivalents 0.0286
_diffrn_reflns_av_sigmaI/netI 0.0347
_diffrn_reflns_limit_h_max 15
_diffrn_reflns_limit_h_min -15
_diffrn_reflns_limit_k_max 12
_diffrn_reflns_limit_k_min -11
_diffrn_reflns_limit_l_max 22
_diffrn_reflns_limit_l_min -15
_diffrn_reflns_number 11778
_diffrn_reflns_theta_full 25.00
_diffrn_reflns_theta_max 25.00
_diffrn_reflns_theta_min 1.75
_exptl_absorpt_coefficient_mu 3.443
_exptl_absorpt_correction_T_max 0.8123
_exptl_absorpt_correction_T_min 0.4248
_exptl_absorpt_correction_type multi-scan
_exptl_absorpt_process_details 'bruker sadabs'
_exptl_crystal_colour colorless
_exptl_crystal_density_diffrn 1.706
_exptl_crystal_density_method 'not measured'
_exptl_crystal_description 'square plate'
_exptl_crystal_F_000 1232
_exptl_crystal_size_max 0.30
_exptl_crystal_size_mid 0.21
_exptl_crystal_size_min 0.06
_refine_diff_density_max 0.822
_refine_diff_density_min -0.592
_refine_diff_density_rms 0.082
_refine_ls_extinction_method none
_refine_ls_goodness_of_fit_ref 1.037
_refine_ls_hydrogen_treatment mixed
_refine_ls_matrix_type full
_refine_ls_number_parameters 322
_refine_ls_number_reflns 4208
_refine_ls_number_restraints 0
_refine_ls_restrained_S_all 1.037
_refine_ls_R_factor_all 0.0422
_refine_ls_R_factor_gt 0.0340
_refine_ls_shift/su_max 0.001
_refine_ls_shift/su_mean 0.000
_refine_ls_structure_factor_coef Fsqd
_refine_ls_weighting_details 'calc w=1/[\s^2^(Fo^2^)+(0.0503P)^2^+1.2000P] where P=(Fo^2^+2Fc^2^)/3'
_refine_ls_weighting_scheme calc
_refine_ls_wR_factor_gt 0.0836
_refine_ls_wR_factor_ref 0.0879
_reflns_number_gt 3597
_reflns_number_total 4208
_reflns_threshold_expression >2sigma(I)
_cod_data_source_file b924482d.txt
_cod_data_source_block 2B
_cod_original_cell_volume 2391.1(5)
_cod_original_sg_symbol_H-M 'P(2) 1/n'
_cod_database_code 7212288

loop_
_symmetry_equiv_pos_as_xyz
'x, y, z'
'-x+1/2, y+1/2, -z+1/2'
'-x, -y, -z'
'x-1/2, -y-1/2, z-1/2'

loop_
_atom_site_label
_atom_site_type_symbol
_atom_site_fract_x
_atom_site_fract_y
_atom_site_fract_z
_atom_site_U_iso_or_equiv
_atom_site_adp_type
_atom_site_occupancy
_atom_site_symmetry_multiplicity
_atom_site_calc_flag
_atom_site_refinement_flags
Br1 Br 0.05149(3) 1.19994(3) -0.202224(16) 0.02696(11) Uani 1 1 d .
Br2 Br -0.10818(3) 0.73375(4) 0.49954(2) 0.04357(13) Uani 1 1 d .
C1 C 0.0983(2) 0.5097(3) 0.09935(15) 0.0200(6) Uani 1 1 d .
H1 H 0.0202 0.5305 0.0824 0.024 Uiso 1 1 calc R
C2 C 0.1627(2) 0.6353(3) 0.12033(15) 0.0177(6) Uani 1 1 d .
H2 H 0.1425 0.6781 0.1630 0.021 Uiso 1 1 calc R
C3 C 0.2817(2) 0.6005(3) 0.13908(15) 0.0203(6) Uani 1 1 d .
H3 H 0.3259 0.6822 0.1482 0.024 Uiso 1 1 calc R
C4 C 0.3070(2) 0.5133(3) 0.20698(16) 0.0213(6) Uani 1 1 d .
H4 H 0.3844 0.4874 0.2175 0.026 Uiso 1 1 calc R
C5 C 0.2372(2) 0.3896(3) 0.18919(16) 0.0219(6) Uani 1 1 d .
H5 H 0.2523 0.3284 0.2319 0.026 Uiso 1 1 calc R
C6 C 0.1171(2) 0.4169(3) 0.16514(15) 0.0210(6) Uani 1 1 d .
H6 H 0.0773 0.3331 0.1509 0.025 Uiso 1 1 calc R
C7 C 0.2453(2) 0.4125(3) 0.06558(16) 0.0233(6) Uani 1 1 d .
H7 H 0.2666 0.3654 0.0246 0.028 Uiso 1 1 calc R
C8 C 0.1603(2) 0.8478(3) 0.06986(16) 0.0201(6) Uani 1 1 d .
C9 C 0.1323(2) 0.9296(3) 0.00233(15) 0.0183(6) Uani 1 1 d .
C10 C 0.1439(2) 1.0650(3) 0.01038(16) 0.0211(6) Uani 1 1 d .
H10 H 0.1689 1.1023 0.0576 0.025 Uiso 1 1 calc R
C11 C 0.1187(2) 1.1449(3) -0.05092(16) 0.0223(6) Uani 1 1 d .
H11 H 0.1257 1.2374 -0.0461 0.027 Uiso 1 1 calc R
C12 C 0.0834(2) 1.0888(3) -0.11888(16) 0.0200(6) Uani 1 1 d .
C13 C 0.0710(2) 0.9540(3) -0.12813(16) 0.0235(7) Uani 1 1 d .
H13 H 0.0463 0.9171 -0.1755 0.028 Uiso 1 1 calc R
C14 C 0.0954(2) 0.8747(3) -0.06648(16) 0.0221(6) Uani 1 1 d .
H14 H 0.0869 0.7825 -0.0714 0.027 Uiso 1 1 calc R
C15 C 0.0245(2) 0.4065(3) 0.26185(17) 0.0235(7) Uani 1 1 d .
C16 C -0.0042(2) 0.4838(3) 0.32118(16) 0.0231(6) Uani 1 1 d .
C17 C -0.0857(3) 0.4399(3) 0.35195(18) 0.0317(8) Uani 1 1 d .
H17 H -0.1210 0.3597 0.3357 0.038 Uiso 1 1 calc R
C18 C -0.1164(3) 0.5116(3) 0.40624(19) 0.0360(8) Uani 1 1 d .
H18 H -0.1725 0.4814 0.4273 0.043 Uiso 1 1 calc R
C19 C -0.0639(3) 0.6275(3) 0.42904(17) 0.0294(7) Uani 1 1 d .
C20 C 0.0200(2) 0.6710(3) 0.40110(17) 0.0283(7) Uani 1 1 d .
H20 H 0.0571 0.7493 0.4191 0.034 Uiso 1 1 calc R
C21 C 0.0499(2) 0.5996(3) 0.34651(16) 0.0241(7) Uani 1 1 d .
H21 H 0.1070 0.6294 0.3263 0.029 Uiso 1 1 calc R
C24 C 0.5927(4) 0.5411(5) 0.1483(3) 0.0894(19) Uani 1 1 d .
H24A H 0.5384 0.6087 0.1309 0.134 Uiso 1 1 calc R
H24B H 0.6116 0.5405 0.2019 0.134 Uiso 1 1 calc R
H24C H 0.5639 0.4553 0.1303 0.134 Uiso 1 1 calc R
C23 C 0.6895(3) 0.5696(4) 0.1211(2) 0.0404(9) Uani 1 1 d .
C22 C 0.7793(4) 0.4739(5) 0.1347(3) 0.0770(16) Uani 1 1 d .
H22A H 0.7602 0.3993 0.1014 0.115 Uiso 1 1 calc R
H22B H 0.7928 0.4429 0.1854 0.115 Uiso 1 1 calc R
H22C H 0.8440 0.5162 0.1265 0.115 Uiso 1 1 calc R
O1 O 0.13493(15) 0.44201(18) 0.04281(11) 0.0221(4) Uani 1 1 d .
O2 O 0.13706(16) 0.72054(17) 0.05676(10) 0.0199(4) Uani 1 1 d .
O3 O 0.30706(15) 0.52761(18) 0.07970(10) 0.0227(4) Uani 1 1 d .
O4 O 0.28884(17) 0.5876(2) 0.26636(11) 0.0243(5) Uani 1 1 d .
O5 O 0.26559(16) 0.32829(18) 0.12662(11) 0.0235(5) Uani 1 1 d .
O6 O 0.07898(16) 0.47946(18) 0.22302(11) 0.0227(4) Uani 1 1 d .
O7 O 0.20009(17) 0.88974(19) 0.13053(11) 0.0265(5) Uani 1 1 d .
O8 O 0.0018(2) 0.2927(2) 0.24863(14) 0.0401(6) Uani 1 1 d .
O9 O 0.6934(2) 0.6664(3) 0.08545(15) 0.0502(7) Uani 1 1 d .
H4A H 0.295(3) 0.536(3) 0.2999(18) 0.027(9) Uiso 1 1 d .

loop_
_atom_site_aniso_label
_atom_site_aniso_U_11
_atom_site_aniso_U_22
_atom_site_aniso_U_33
_atom_site_aniso_U_23
_atom_site_aniso_U_13
_atom_site_aniso_U_12
Br1 0.03511(19) 0.02146(17) 0.02104(18) 0.00579(12) 0.00004(13) -0.00037(12)
Br2 0.0352(2) 0.0621(3) 0.0383(2) -0.02120(18) 0.01842(17) -0.00463(17)
C1 0.0198(14) 0.0207(14) 0.0198(15) -0.0001(12) 0.0052(12) 0.0004(11)
C2 0.0237(15) 0.0157(13) 0.0135(14) 0.0017(11) 0.0039(12) 0.0016(11)
C3 0.0258(16) 0.0163(13) 0.0185(15) 0.0004(12) 0.0047(12) -0.0013(11)
C4 0.0212(15) 0.0201(14) 0.0195(15) 0.0013(12) -0.0012(12) 0.0035(11)
C5 0.0307(17) 0.0169(13) 0.0179(15) 0.0006(12) 0.0051(13) 0.0049(12)
C6 0.0282(16) 0.0161(13) 0.0202(15) -0.0040(12) 0.0088(12) -0.0017(12)
C7 0.0283(16) 0.0216(14) 0.0212(16) -0.0009(12) 0.0081(13) 0.0025(12)
C8 0.0195(15) 0.0180(13) 0.0233(16) 0.0014(12) 0.0058(12) 0.0033(11)
C9 0.0170(14) 0.0183(13) 0.0190(15) 0.0030(11) 0.0027(12) 0.0021(11)
C10 0.0241(15) 0.0196(14) 0.0187(15) -0.0031(12) 0.0034(12) 0.0008(11)
C11 0.0248(16) 0.0162(13) 0.0251(16) 0.0008(12) 0.0042(13) -0.0001(12)
C12 0.0183(14) 0.0206(14) 0.0204(15) 0.0037(12) 0.0032(12) 0.0036(11)
C13 0.0276(16) 0.0214(14) 0.0191(16) -0.0031(12) 0.0008(13) -0.0003(12)
C14 0.0264(16) 0.0156(13) 0.0226(16) -0.0004(12) 0.0019(13) 0.0000(11)
C15 0.0224(15) 0.0234(16) 0.0255(17) 0.0008(13) 0.0074(13) -0.0022(12)
C16 0.0255(16) 0.0205(14) 0.0235(16) 0.0035(12) 0.0061(13) 0.0022(12)
C17 0.0343(18) 0.0282(16) 0.038(2) -0.0032(15) 0.0186(16) -0.0073(14)
C18 0.0368(19) 0.0376(19) 0.040(2) -0.0006(16) 0.0215(16) -0.0060(15)
C19 0.0278(17) 0.0364(18) 0.0252(17) -0.0049(14) 0.0089(14) 0.0035(14)
C20 0.0275(17) 0.0293(16) 0.0289(18) -0.0042(14) 0.0084(14) -0.0053(13)
C21 0.0221(15) 0.0267(15) 0.0228(16) 0.0001(13) 0.0041(13) -0.0024(12)
C24 0.104(4) 0.058(3) 0.133(5) 0.025(3) 0.081(4) 0.007(3)
C23 0.049(2) 0.038(2) 0.035(2) -0.0046(17) 0.0103(17) -0.0022(17)
C22 0.059(3) 0.057(3) 0.098(4) -0.004(3) -0.015(3) 0.004(2)
O1 0.0256(11) 0.0216(10) 0.0183(10) -0.0021(8) 0.0032(9) 0.0007(8)
O2 0.0264(11) 0.0153(9) 0.0164(11) 0.0013(8) 0.0019(9) 0.0001(8)
O3 0.0241(11) 0.0230(10) 0.0220(11) 0.0006(8) 0.0074(9) 0.0002(8)
O4 0.0377(13) 0.0189(10) 0.0147(11) 0.0014(9) 0.0030(9) 0.0017(9)
O5 0.0312(12) 0.0175(10) 0.0222(11) -0.0006(8) 0.0073(9) 0.0054(8)
O6 0.0307(11) 0.0177(10) 0.0235(11) 0.0001(8) 0.0139(9) -0.0019(8)
O7 0.0413(13) 0.0212(10) 0.0142(11) -0.0015(9) 0.0009(9) -0.0005(9)
O8 0.0554(16) 0.0232(12) 0.0526(16) -0.0077(11) 0.0350(13) -0.0118(10)
O9 0.0609(18) 0.0449(15) 0.0518(17) 0.0018(14) 0.0270(14) -0.0024(13)

loop_
_atom_type_symbol
_atom_type_description
_atom_type_scat_dispersion_real
_atom_type_scat_dispersion_imag
_atom_type_scat_source
C C 0.0033 0.0016 'International Tables Vol C Tables 4.2.6.8 and 6.1.1.4'
H H 0.0000 0.0000 'International Tables Vol C Tables 4.2.6.8 and 6.1.1.4'
O O 0.0106 0.0060 'International Tables Vol C Tables 4.2.6.8 and 6.1.1.4'
Br Br -0.2901 2.4595 'International Tables Vol C Tables 4.2.6.8 and 6.1.1.4'

loop_
_geom_angle_atom_site_label_1
_geom_angle_atom_site_label_2
_geom_angle_atom_site_label_3
_geom_angle
O1 C1 C2 110.2(2)
O1 C1 C6 106.6(2)
C2 C1 C6 109.7(2)
O1 C1 H1 110.1
C2 C1 H1 110.1
C6 C1 H1 110.1
O2 C2 C3 110.5(2)
O2 C2 C1 106.7(2)
C3 C2 C1 108.3(2)
O2 C2 H2 110.4
C3 C2 H2 110.4
C1 C2 H2 110.4
O3 C3 C2 109.7(2)
O3 C3 C4 107.8(2)
C2 C3 C4 109.5(2)
O3 C3 H3 110.0
C2 C3 H3 110.0
C4 C3 H3 110.0
O4 C4 C3 107.9(2)
O4 C4 C5 114.6(2)
C3 C4 C5 107.3(2)
O4 C4 H4 109.0
C3 C4 H4 109.0
C5 C4 H4 109.0
O5 C5 C6 105.4(2)
O5 C5 C4 106.6(2)
C6 C5 C4 114.2(2)
O5 C5 H5 110.1
C6 C5 H5 110.1
C4 C5 H5 110.1
O6 C6 C5 110.7(2)
O6 C6 C1 108.7(2)
C5 C6 C1 108.0(2)
O6 C6 H6 109.8
C5 C6 H6 109.8
C1 C6 H6 109.8
O3 C7 O5 111.6(2)
O3 C7 O1 111.0(2)
O5 C7 O1 110.9(2)
O3 C7 H7 107.7
O5 C7 H7 107.7
O1 C7 H7 107.7
O7 C8 O2 122.7(3)
O7 C8 C9 124.6(3)
O2 C8 C9 112.7(2)
C14 C9 C10 120.3(3)
C14 C9 C8 122.0(2)
C10 C9 C8 117.6(3)
C11 C10 C9 119.6(3)
C11 C10 H10 120.2
C9 C10 H10 120.2
C12 C11 C10 119.3(3)
C12 C11 H11 120.4
C10 C11 H11 120.4
C11 C12 C13 122.0(3)
C11 C12 Br1 118.6(2)
C13 C12 Br1 119.4(2)
C14 C13 C12 118.4(3)
C14 C13 H13 120.8
C12 C13 H13 120.8
C9 C14 C13 120.3(3)
C9 C14 H14 119.8
C13 C14 H14 119.8
O8 C15 O6 123.3(3)
O8 C15 C16 125.2(3)
O6 C15 C16 111.4(2)
C17 C16 C21 119.7(3)
C17 C16 C15 119.2(3)
C21 C16 C15 121.1(3)
C16 C17 C18 120.7(3)
C16 C17 H17 119.6
C18 C17 H17 119.6
C19 C18 C17 118.7(3)
C19 C18 H18 120.7
C17 C18 H18 120.7
C20 C19 C18 121.7(3)
C20 C19 Br2 118.1(2)
C18 C19 Br2 120.2(3)
C19 C20 C21 119.3(3)
C19 C20 H20 120.3
C21 C20 H20 120.3
C20 C21 C16 119.8(3)
C20 C21 H21 120.1
C16 C21 H21 120.1
C23 C24 H24A 109.5
C23 C24 H24B 109.5
H24A C24 H24B 109.5
C23 C24 H24C 109.5
H24A C24 H24C 109.5
H24B C24 H24C 109.5
O9 C23 C24 120.3(4)
O9 C23 C22 120.3(4)
C24 C23 C22 119.3(4)
C23 C22 H22A 109.5
C23 C22 H22B 109.5
H22A C22 H22B 109.5
C23 C22 H22C 109.5
H22A C22 H22C 109.5
H22B C22 H22C 109.5
C7 O1 C1 110.9(2)
C8 O2 C2 115.5(2)
C7 O3 C3 111.0(2)
C4 O4 H4A 106(2)
C7 O5 C5 111.4(2)
C15 O6 C6 118.4(2)

loop_
_geom_bond_atom_site_label_1
_geom_bond_atom_site_label_2
_geom_bond_distance
Br1 C12 1.900(3)
Br2 C19 1.900(3)
C1 O1 1.436(3)
C1 C2 1.525(4)
C1 C6 1.532(4)
C1 H1 1.0000
C2 O2 1.453(3)
C2 C3 1.524(4)
C2 H2 1.0000
C3 O3 1.442(3)
C3 C4 1.528(4)
C3 H3 1.0000
C4 O4 1.414(3)
C4 C5 1.538(4)
C4 H4 1.0000
C5 O5 1.453(3)
C5 C6 1.524(4)
C5 H5 1.0000
C6 O6 1.443(3)
C6 H6 1.0000
C7 O3 1.406(3)
C7 O5 1.409(3)
C7 O1 1.411(3)
C7 H7 1.0000
C8 O7 1.213(3)
C8 O2 1.342(3)
C8 C9 1.492(4)
C9 C14 1.387(4)
C9 C10 1.395(4)
C10 C11 1.387(4)
C10 H10 0.9500
C11 C12 1.377(4)
C11 H11 0.9500
C12 C13 1.391(4)
C13 C14 1.388(4)
C13 H13 0.9500
C14 H14 0.9500
C15 O8 1.209(3)
C15 O6 1.348(3)
C15 C16 1.482(4)
C16 C17 1.382(4)
C16 C21 1.396(4)
C17 C18 1.387(4)
C17 H17 0.9500
C18 C19 1.378(5)
C18 H18 0.9500
C19 C20 1.377(5)
C20 C21 1.385(4)
C20 H20 0.9500
C21 H21 0.9500
C24 C23 1.478(6)
C24 H24A 0.9800
C24 H24B 0.9800
C24 H24C 0.9800
C23 O9 1.202(4)
C23 C22 1.485(6)
C22 H22A 0.9800
C22 H22B 0.9800
C22 H22C 0.9800
O4 H4A 0.81(3)

loop_
_geom_hbond_atom_site_label_D
_geom_hbond_atom_site_label_H
_geom_hbond_atom_site_label_A
_geom_hbond_distance_DH
_geom_hbond_distance_HA
_geom_hbond_distance_DA
_geom_hbond_angle_DHA
_geom_hbond_site_symmetry_A
C7 H7 O9 1.00 2.27 3.223(4) 159.0 3_665
C5 H5 O4 1.00 2.52 3.231(3) 128.2 2_545
C13 H13 O8 0.95 2.54 3.369(4) 145.7 3_565
C5 H5 O7 1.00 2.59 3.297(3) 127.4 2_545
O4 H4A O7 0.81(3) 1.98(4) 2.780(3) 171(3) 2_545
C22 H22A Br2 0.98 2.92 3.819(5) 153.4 2_545

loop_
_geom_torsion_atom_site_label_1
_geom_torsion_atom_site_label_2
_geom_torsion_atom_site_label_3
_geom_torsion_atom_site_label_4
_geom_torsion
O1 C1 C2 O2 65.6(3)
C6 C1 C2 O2 -177.3(2)
O1 C1 C2 C3 -53.3(3)
C6 C1 C2 C3 63.7(3)
O2 C2 C3 O3 -63.2(3)
C1 C2 C3 O3 53.3(3)
O2 C2 C3 C4 178.8(2)
C1 C2 C3 C4 -64.7(3)
O3 C3 C4 O4 176.2(2)
C2 C3 C4 O4 -64.6(3)
O3 C3 C4 C5 -59.8(3)
C2 C3 C4 C5 59.4(3)
O4 C4 C5 O5 179.0(2)
C3 C4 C5 O5 59.3(3)
O4 C4 C5 C6 63.0(3)
C3 C4 C5 C6 -56.7(3)
O5 C5 C6 O6 -179.5(2)
C4 C5 C6 O6 -62.8(3)
O5 C5 C6 C1 -60.7(3)
C4 C5 C6 C1 56.0(3)
O1 C1 C6 O6 -178.6(2)
C2 C1 C6 O6 62.1(3)
O1 C1 C6 C5 61.3(3)
C2 C1 C6 C5 -58.1(3)
O7 C8 C9 C14 174.4(3)
O2 C8 C9 C14 -5.4(4)
O7 C8 C9 C10 -5.9(4)
O2 C8 C9 C10 174.3(2)
C14 C9 C10 C11 -0.2(4)
C8 C9 C10 C11 -179.9(3)
C9 C10 C11 C12 -0.5(4)
C10 C11 C12 C13 0.7(4)
C10 C11 C12 Br1 -179.0(2)
C11 C12 C13 C14 -0.2(4)
Br1 C12 C13 C14 179.6(2)
C10 C9 C14 C13 0.8(4)
C8 C9 C14 C13 -179.5(3)
C12 C13 C14 C9 -0.6(4)
O8 C15 C16 C17 -18.7(5)
O6 C15 C16 C17 160.7(3)
O8 C15 C16 C21 161.1(3)
O6 C15 C16 C21 -19.6(4)
C21 C16 C17 C18 1.9(5)
C15 C16 C17 C18 -178.3(3)
C16 C17 C18 C19 -0.1(5)
C17 C18 C19 C20 -2.2(5)
C17 C18 C19 Br2 176.7(3)
C18 C19 C20 C21 2.7(5)
Br2 C19 C20 C21 -176.2(2)
C19 C20 C21 C16 -0.9(5)
C17 C16 C21 C20 -1.4(4)
C15 C16 C21 C20 178.8(3)
O3 C7 O1 C1 -62.6(3)
O5 C7 O1 C1 62.1(3)
C2 C1 O1 C7 58.0(3)
C6 C1 O1 C7 -61.0(3)
O7 C8 O2 C2 0.1(4)
C9 C8 O2 C2 179.8(2)
C3 C2 O2 C8 -80.8(3)
C1 C2 O2 C8 161.6(2)
O5 C7 O3 C3 -61.3(3)
O1 C7 O3 C3 63.0(3)
C2 C3 O3 C7 -58.6(3)
C4 C3 O3 C7 60.5(3)
O3 C7 O5 C5 61.8(3)
O1 C7 O5 C5 -62.6(3)
C6 C5 O5 C7 61.3(3)
C4 C5 O5 C7 -60.4(3)
O8 C15 O6 C6 -3.3(4)
C16 C15 O6 C6 177.3(2)
C5 C6 O6 C15 -103.0(3)
C1 C6 O6 C15 138.6(2)
